data_4034114
loop_
_publ_author_name
'Kaleta, Ji\<r\'i'
'Bastien, Guillaume'
'Wen, Jin'
'Dra\<c\'insk\'y, Martin'
'Tortorici, Edward'
'C\'isa\<rov\'a, Ivana'
'Beale, Paul D.'
'Rogers, Charles T.'
'Michl, Josef'

_publ_section_title
;
 Bulk Inclusions of Double Pyridazine Molecular Rotors in Hexagonal Tris(
 o-phenylene)cyclotriphosphazene.
;
_journal_issue 13
_journal_name_full 'The Journal of organic chemistry'
_journal_page_first 8449
_journal_page_last 8467
_journal_paper_doi 10.1021/acs.joc.9b00553
_journal_volume 84
_journal_year 2019
_chemical_compound_source 'Synthesized by Dr. Jiri Kaleta'
_chemical_formula_moiety 'C18 H22 N4'
_chemical_formula_sum 'C18 H22 N4'
_chemical_formula_weight 294.39
_space_group_crystal_system monoclinic
_space_group_IT_number 14
_space_group_name_Hall '-P 2ybc'
_space_group_name_H-M_alt 'P 1 21/c 1'
_atom_sites_solution_hydrogens geom
_atom_sites_solution_primary direct
_audit_creation_method SHELXL-2014/7
_cell_angle_alpha 90
_cell_angle_beta 93.3070(10)
_cell_angle_gamma 90
_cell_formula_units_Z 2
_cell_length_a 5.8515(2)
_cell_length_b 8.3931(3)
_cell_length_c 16.8969(6)
_cell_measurement_reflns_used 8040
_cell_measurement_temperature 150(2)
_cell_measurement_theta_max 69.8910
_cell_measurement_theta_min 5.2451
_cell_volume 828.46(5)
_computing_cell_refinement 'SAINT V8.34A (Bruker AXS Inc., 2013)'
_computing_data_collection 'Bruker Instrument Service v4.2.9'
_computing_data_reduction 'SAINT V8.34A (Bruker AXS Inc., 2013)'
_computing_structure_refinement 'SHELXL-2014/7 (Sheldrick, 2014)'
_computing_structure_solution 'XS, VERSION 2013/1'
_diffrn_ambient_temperature 150(2)
_diffrn_measured_fraction_theta_full 0.998
_diffrn_measured_fraction_theta_max 0.997
_diffrn_measurement_device_type 'Bruker D8 VENTURE Kappa Duo PHOTON 100 CMOS'
_diffrn_measurement_method '\f and \w scans'
_diffrn_radiation_monochromator 'Helios Cu  multilayer optic'
_diffrn_radiation_type CuK\a
_diffrn_radiation_wavelength 1.54178
_diffrn_reflns_av_R_equivalents 0.0186
_diffrn_reflns_av_unetI/netI 0.0123
_diffrn_reflns_Laue_measured_fraction_full 0.998
_diffrn_reflns_Laue_measured_fraction_max 0.997
_diffrn_reflns_limit_h_max 7
_diffrn_reflns_limit_h_min -6
_diffrn_reflns_limit_k_max 10
_diffrn_reflns_limit_k_min -10
_diffrn_reflns_limit_l_max 20
_diffrn_reflns_limit_l_min -20
_diffrn_reflns_number 10305
_diffrn_reflns_point_group_measured_fraction_full 0.998
_diffrn_reflns_point_group_measured_fraction_max 0.997
_diffrn_reflns_theta_full 67.679
_diffrn_reflns_theta_max 70.235
_diffrn_reflns_theta_min 5.244
_diffrn_source 'I\mS  micro-focus sealed tube'
_exptl_absorpt_coefficient_mu 0.561
_exptl_absorpt_correction_T_max 0.97
_exptl_absorpt_correction_T_min 0.89
_exptl_absorpt_correction_type multi-scan
_exptl_absorpt_process_details
;
SADABS-2014/5 - Bruker AXS area detector scaling and absorption correction
;
_exptl_crystal_colour colourless-yellow
_exptl_crystal_density_diffrn 1.180
_exptl_crystal_description bar
_exptl_crystal_F_000 316
_exptl_crystal_size_max 0.231
_exptl_crystal_size_mid 0.070
_exptl_crystal_size_min 0.045
_refine_diff_density_max 0.207
_refine_diff_density_min -0.220
_refine_diff_density_rms 0.046
_refine_ls_extinction_method none
_refine_ls_goodness_of_fit_ref 1.166
_refine_ls_hydrogen_treatment constr
_refine_ls_matrix_type full
_refine_ls_number_parameters 103
_refine_ls_number_reflns 1577
_refine_ls_number_restraints 0
_refine_ls_restrained_S_all 1.166
_refine_ls_R_factor_all 0.0482
_refine_ls_R_factor_gt 0.0445
_refine_ls_shift/su_max 0.000
_refine_ls_shift/su_mean 0.000
_refine_ls_structure_factor_coef Fsqd
_refine_ls_weighting_details 'w=1/[\s^2^(Fo^2^)+(0.0373P)^2^+0.6300P] where P=(Fo^2^+2Fc^2^)/3'
_refine_ls_weighting_scheme calc
_refine_ls_wR_factor_gt 0.1181
_refine_ls_wR_factor_ref 0.1201
_reflns_Friedel_coverage 0.000
_reflns_number_gt 1427
_reflns_number_total 1577
_reflns_threshold_expression 'I > 2\s(I)'
_cod_data_source_file jo9b00553_si_004.cif
_cod_data_source_block 01_JK665
_cod_original_sg_symbol_H-M 'P 21/c'
_cod_database_code 4034114
_shelx_shelxl_version_number 2014/7
_shelx_space_group_comment
;
The symmetry employed for this shelxl refinement is uniquely defined
by the following loop, which should always be used as a source of
symmetry information in preference to the above space-group names.
They are only intended as comments.
;
_shelx_estimated_absorpt_t_min 0.881
_shelx_estimated_absorpt_t_max 0.975

loop_
_space_group_symop_operation_xyz
'x, y, z'
'-x, y+1/2, -z+1/2'
'-x, -y, -z'
'x, -y-1/2, z-1/2'

loop_
_atom_site_label
_atom_site_type_symbol
_atom_site_fract_x
_atom_site_fract_y
_atom_site_fract_z
_atom_site_U_iso_or_equiv
_atom_site_adp_type
_atom_site_occupancy
_atom_site_site_symmetry_order
_atom_site_calc_flag
_atom_site_refinement_flags_posn
_atom_site_refinement_flags_adp
N1 N 0.5781(2) 0.69629(17) 0.57838(8) 0.0266(4) Uani 1 1 d . .
N2 N 0.5287(2) 0.55960(17) 0.61544(8) 0.0255(3) Uani 1 1 d . .
C1 C 0.4762(3) 0.9407(2) 0.51710(10) 0.0269(4) Uani 1 1 d . .
C2 C 0.4099(3) 0.7973(2) 0.55664(9) 0.0236(4) Uani 1 1 d . .
C3 C 0.1798(3) 0.7666(2) 0.57003(10) 0.0270(4) Uani 1 1 d . .
H3 H 0.0626 0.8405 0.5546 0.032 Uiso 1 1 calc R U
C4 C 0.1312(3) 0.6266(2) 0.60605(10) 0.0255(4) Uani 1 1 d . .
H4 H -0.0224 0.5988 0.6153 0.031 Uiso 1 1 calc R U
C5 C 0.3116(3) 0.5244(2) 0.62913(9) 0.0218(4) Uani 1 1 d . .
C6 C 0.2653(3) 0.3682(2) 0.67123(10) 0.0252(4) Uani 1 1 d . .
C7 C 0.4845(3) 0.2772(2) 0.69359(12) 0.0368(5) Uani 1 1 d . .
H7A H 0.5649 0.2538 0.6456 0.055 Uiso 1 1 calc R U
H7B H 0.4467 0.1772 0.7198 0.055 Uiso 1 1 calc R U
H7C H 0.5830 0.3419 0.7298 0.055 Uiso 1 1 calc R U
C8 C 0.1106(3) 0.2655(2) 0.61532(11) 0.0333(4) Uani 1 1 d . .
H8A H -0.0346 0.3211 0.6033 0.050 Uiso 1 1 calc R U
H8B H 0.0808 0.1634 0.6409 0.050 Uiso 1 1 calc R U
H8C H 0.1867 0.2465 0.5660 0.050 Uiso 1 1 calc R U
C9 C 0.1401(3) 0.4044(2) 0.74696(11) 0.0326(4) Uani 1 1 d . .
H9A H -0.0025 0.4616 0.7328 0.049 Uiso 1 1 calc R U
H9B H 0.2382 0.4703 0.7827 0.049 Uiso 1 1 calc R U
H9C H 0.1050 0.3042 0.7735 0.049 Uiso 1 1 calc R U

loop_
_atom_site_aniso_label
_atom_site_aniso_U_11
_atom_site_aniso_U_22
_atom_site_aniso_U_33
_atom_site_aniso_U_23
_atom_site_aniso_U_13
_atom_site_aniso_U_12
N1 0.0215(7) 0.0276(8) 0.0311(8) 0.0060(6) 0.0039(6) 0.0013(6)
N2 0.0197(7) 0.0276(7) 0.0293(8) 0.0054(6) 0.0033(6) 0.0002(6)
C1 0.0253(9) 0.0285(9) 0.0272(9) 0.0006(7) 0.0043(7) 0.0056(7)
C2 0.0241(8) 0.0254(9) 0.0214(8) 0.0005(6) 0.0017(6) 0.0033(7)
C3 0.0215(8) 0.0318(9) 0.0275(8) 0.0007(7) 0.0002(7) 0.0059(7)
C4 0.0155(8) 0.0326(9) 0.0284(8) -0.0007(7) 0.0014(6) 0.0014(7)
C5 0.0180(8) 0.0266(8) 0.0211(8) -0.0013(7) 0.0023(6) -0.0001(7)
C6 0.0215(8) 0.0270(9) 0.0274(8) 0.0032(7) 0.0031(7) 0.0001(7)
C7 0.0285(10) 0.0345(10) 0.0473(11) 0.0157(9) 0.0029(8) 0.0033(8)
C8 0.0313(10) 0.0319(10) 0.0369(10) -0.0047(8) 0.0053(8) -0.0046(8)
C9 0.0334(10) 0.0365(10) 0.0285(9) 0.0024(8) 0.0077(7) -0.0041(8)

loop_
_atom_type_symbol
_atom_type_description
_atom_type_scat_dispersion_real
_atom_type_scat_dispersion_imag
_atom_type_scat_source
C C 0.0181 0.0091 'International Tables Vol C Tables 4.2.6.8 and 6.1.1.4'
H H 0.0000 0.0000 'International Tables Vol C Tables 4.2.6.8 and 6.1.1.4'
N N 0.0311 0.0180 'International Tables Vol C Tables 4.2.6.8 and 6.1.1.4'

loop_
_geom_angle_atom_site_label_1
_geom_angle_atom_site_label_2
_geom_angle_atom_site_label_3
_geom_angle
_geom_angle_site_symmetry_1
C2 N1 N2 119.65(14) .
C5 N2 N1 120.00(14) .
C1 C1 C2 177.7(3) 3_676
N1 C2 C3 122.58(16) .
N1 C2 C1 116.37(15) .
C3 C2 C1 121.04(15) .
C4 C3 C2 117.30(15) .
C4 C3 H3 121.3 .
C2 C3 H3 121.3 .
C3 C4 C5 118.71(15) .
C3 C4 H4 120.6 .
C5 C4 H4 120.6 .
N2 C5 C4 121.74(15) .
N2 C5 C6 117.82(14) .
C4 C5 C6 120.43(14) .
C7 C6 C5 112.23(14) .
C7 C6 C8 109.23(15) .
C5 C6 C8 108.08(14) .
C7 C6 C9 109.09(15) .
C5 C6 C9 108.92(14) .
C8 C6 C9 109.25(14) .
C6 C7 H7A 109.5 .
C6 C7 H7B 109.5 .
H7A C7 H7B 109.5 .
C6 C7 H7C 109.5 .
H7A C7 H7C 109.5 .
H7B C7 H7C 109.5 .
C6 C8 H8A 109.5 .
C6 C8 H8B 109.5 .
H8A C8 H8B 109.5 .
C6 C8 H8C 109.5 .
H8A C8 H8C 109.5 .
H8B C8 H8C 109.5 .
C6 C9 H9A 109.5 .
C6 C9 H9B 109.5 .
H9A C9 H9B 109.5 .
C6 C9 H9C 109.5 .
H9A C9 H9C 109.5 .
H9B C9 H9C 109.5 .

loop_
_geom_bond_atom_site_label_1
_geom_bond_atom_site_label_2
_geom_bond_distance
_geom_bond_site_symmetry_2
N1 C2 1.335(2) .
N1 N2 1.346(2) .
N2 C5 1.338(2) .
C1 C1 1.192(4) 3_676
C1 C2 1.441(2) .
C2 C3 1.402(2) .
C3 C4 1.361(3) .
C3 H3 0.9500 .
C4 C5 1.398(2) .
C4 H4 0.9500 .
C5 C6 1.523(2) .
C6 C7 1.522(2) .
C6 C8 1.535(2) .
C6 C9 1.541(2) .
C7 H7A 0.9800 .
C7 H7B 0.9800 .
C7 H7C 0.9800 .
C8 H8A 0.9800 .
C8 H8B 0.9800 .
C8 H8C 0.9800 .
C9 H9A 0.9800 .
C9 H9B 0.9800 .
C9 H9C 0.9800 .
